data_1501948
loop_
_publ_author_name
'Yin, Guangwei'
'Zhu, Yuanxun'
'Zhang, Li'
'Lu, Ping'
'Wang, Yanguang'

_publ_section_title
;
 Preparation of allenephosphoramide and its utility in the preparation of
 4,9-dihydro-2h-benzo[f]isoindoles.
;
_journal_issue 5
_journal_name_full 'Organic letters'
_journal_page_first 940
_journal_page_last 943
_journal_paper_doi 10.1021/ol102992n
_journal_volume 13
_journal_year 2011
_chemical_formula_moiety 'C49 H37 N O'
_chemical_formula_sum 'C49 H37 N O'
_chemical_formula_weight 655.80
_chemical_name_systematic
; 
 ? 
;
_space_group_IT_number 2
_symmetry_cell_setting triclinic
_symmetry_space_group_name_Hall '-P 1'
_symmetry_space_group_name_H-M 'P -1'
_atom_sites_solution_hydrogens geom
_atom_sites_solution_primary direct
_atom_sites_solution_secondary difmap
_audit_creation_method SHELXL-97
_cell_angle_alpha 100.449(5)
_cell_angle_beta 111.684(5)
_cell_angle_gamma 112.065(5)
_cell_formula_units_Z 2
_cell_length_a 12.3332(6)
_cell_length_b 12.9665(9)
_cell_length_c 13.9933(8)
_cell_measurement_reflns_used 4813
_cell_measurement_temperature 293(2)
_cell_measurement_theta_max 29.2653
_cell_measurement_theta_min 3.1786
_cell_volume 1789.0(2)
_computing_cell_refinement
;
CrysAlisPro, Oxford Diffraction Ltd.,
Version 1.171.33.52 (release 06-11-2009 CrysAlis171 .NET)
(compiled Nov  6 2009,16:24:50)
;
_computing_data_collection
;
CrysAlisPro, Oxford Diffraction Ltd.,
Version 1.171.33.52 (release 06-11-2009 CrysAlis171 .NET)
(compiled Nov  6 2009,16:24:50)
;
_computing_data_reduction
;
CrysAlisPro, Oxford Diffraction Ltd.,
Version 1.171.33.52 (release 06-11-2009 CrysAlis171 .NET)
(compiled Nov  6 2009,16:24:50)
;
_computing_molecular_graphics
;
 OLEX2: a complete structure solution, refinement and analysis program.
 Dolomanov et al., J. Appl. Cryst. (2009). 42, 339-341
;
_computing_publication_material
;
 OLEX2: a complete structure solution, refinement and analysis program.
 Dolomanov et al., J. Appl. Cryst. (2009). 42, 339-341
;
_diffrn_ambient_temperature 293(2)
_diffrn_detector_area_resol_mean 10.3592
_diffrn_measured_fraction_theta_full 0.998
_diffrn_measured_fraction_theta_max 0.998
_diffrn_measurement_device_type 'Xcalibur, Atlas, Gemini ultra'
_diffrn_measurement_method '\w scans'
_diffrn_radiation_monochromator graphite
_diffrn_radiation_source 'fine-focus sealed tube'
_diffrn_radiation_type MoK\a
_diffrn_radiation_wavelength 0.71073
_diffrn_reflns_av_R_equivalents 0.0342
_diffrn_reflns_av_sigmaI/netI 0.0727
_diffrn_reflns_limit_h_max 14
_diffrn_reflns_limit_h_min -13
_diffrn_reflns_limit_k_max 15
_diffrn_reflns_limit_k_min -15
_diffrn_reflns_limit_l_max 13
_diffrn_reflns_limit_l_min -16
_diffrn_reflns_number 17440
_diffrn_reflns_theta_full 25.35
_diffrn_reflns_theta_max 25.35
_diffrn_reflns_theta_min 3.18
_exptl_absorpt_coefficient_mu 0.071
_exptl_absorpt_correction_T_max 0.98
_exptl_absorpt_correction_T_min 0.96
_exptl_absorpt_correction_type multi-scan
_exptl_absorpt_process_details
;
CrysAlisPro, Oxford Diffraction Ltd.,
Version 1.171.33.53 (release 17-11-2009 CrysAlis171 .NET)
(compiled Nov 17 2009,16:58:22)
Empirical absorption correction using spherical harmonics,
 implemented in SCALE3 ABSPACK scaling algorithm.
;
_exptl_crystal_colour yellow
_exptl_crystal_density_diffrn 1.217
_exptl_crystal_density_method 'not measured'
_exptl_crystal_description block
_exptl_crystal_F_000 692
_exptl_crystal_size_max 0.38
_exptl_crystal_size_mid 0.20
_exptl_crystal_size_min 0.12
_refine_diff_density_max 0.147
_refine_diff_density_min -0.190
_refine_diff_density_rms 0.030
_refine_ls_extinction_method none
_refine_ls_goodness_of_fit_ref 0.816
_refine_ls_hydrogen_treatment constr
_refine_ls_matrix_type full
_refine_ls_number_parameters 462
_refine_ls_number_reflns 6544
_refine_ls_number_restraints 0
_refine_ls_restrained_S_all 0.816
_refine_ls_R_factor_all 0.0917
_refine_ls_R_factor_gt 0.0398
_refine_ls_shift/su_max 0.035
_refine_ls_shift/su_mean 0.001
_refine_ls_structure_factor_coef Fsqd
_refine_ls_weighting_details 'calc w=1/[\s^2^(Fo^2^)+(0.0460P)^2^+0.0000P] where P=(Fo^2^+2Fc^2^)/3'
_refine_ls_weighting_scheme calc
_refine_ls_wR_factor_gt 0.0826
_refine_ls_wR_factor_ref 0.0907
_reflns_number_gt 3342
_reflns_number_total 6544
_reflns_threshold_expression >2sigma(I)
_cod_data_source_file ol102992n_si_006.cif
_cod_data_source_block 100718_ygw571_37
_cod_depositor_comments
;
The following automatic conversions were performed:

'_symmetry_cell_setting' value 'Triclinic' changed to 'triclinic'
according to /home/saulius/struct/CIF-dictionaries/cif_core.dic
dictionary named 'cif_core.dic' version 2.4.1 from 2010-06-29.

Automatic conversion script
Id: cif_fix_values 1715 2011-07-08 13:25:40Z adriana 
;
_cod_original_sg_symbol_Hall '-P 1 '
_cod_database_code 1501948

loop_
_symmetry_equiv_pos_as_xyz
'x, y, z'
'-x, -y, -z'

loop_
_atom_site_label
_atom_site_type_symbol
_atom_site_fract_x
_atom_site_fract_y
_atom_site_fract_z
_atom_site_U_iso_or_equiv
_atom_site_adp_type
_atom_site_occupancy
_atom_site_symmetry_multiplicity
_atom_site_calc_flag
_atom_site_refinement_flags
O1 O 0.00146(10) 0.86325(11) 0.07854(9) 0.0494(3) Uani 1 1 d .
H1 H -0.0386 0.8368 0.1115 0.074 Uiso 1 1 calc R
N1 N 0.25340(12) 0.71462(12) 0.23511(11) 0.0413(3) Uani 1 1 d .
C1 C -0.09135(17) 0.70262(17) 0.21989(16) 0.0551(5) Uani 1 1 d .
H1A H -0.0428 0.6687 0.2039 0.066 Uiso 1 1 calc R
C2 C -0.22884(18) 0.63652(18) 0.16575(18) 0.0694(6) Uani 1 1 d .
H2 H -0.2714 0.5592 0.1140 0.083 Uiso 1 1 calc R
C3 C -0.30273(19) 0.6842(2) 0.18788(19) 0.0718(6) Uani 1 1 d .
H3 H -0.3953 0.6399 0.1512 0.086 Uiso 1 1 calc R
C4 C -0.23876(19) 0.7980(2) 0.26471(18) 0.0680(6) Uani 1 1 d .
H4 H -0.2882 0.8309 0.2808 0.082 Uiso 1 1 calc R
C5 C -0.10144(17) 0.86407(18) 0.31818(15) 0.0549(5) Uani 1 1 d .
H5 H -0.0596 0.9414 0.3695 0.066 Uiso 1 1 calc R
C6 C -0.02406(15) 0.81766(16) 0.29709(14) 0.0410(4) Uani 1 1 d .
C7 C 0.33058(19) 0.98872(17) 0.54549(16) 0.0614(5) Uani 1 1 d .
H7 H 0.3793 1.0282 0.5139 0.074 Uiso 1 1 calc R
C8 C 0.3951(2) 1.0071(2) 0.6550(2) 0.0813(7) Uani 1 1 d .
H8 H 0.4864 1.0588 0.6973 0.098 Uiso 1 1 calc R
C9 C 0.3248(3) 0.9490(3) 0.7023(2) 0.0944(9) Uani 1 1 d .
H9 H 0.3687 0.9611 0.7769 0.113 Uiso 1 1 calc R
C10 C 0.1901(3) 0.8731(2) 0.6405(2) 0.0838(7) Uani 1 1 d .
H10 H 0.1426 0.8339 0.6730 0.101 Uiso 1 1 calc R
C11 C 0.1240(2) 0.85459(19) 0.52799(16) 0.0625(5) Uani 1 1 d .
H11 H 0.0326 0.8030 0.4859 0.075 Uiso 1 1 calc R
C12 C 0.19403(17) 0.91262(16) 0.47992(14) 0.0465(4) Uani 1 1 d .
C13 C 0.13039(15) 0.89428(15) 0.35667(13) 0.0404(4) Uani 1 1 d .
C14 C 0.16298(15) 1.01617(15) 0.34373(14) 0.0417(4) Uani 1 1 d .
C15 C 0.17989(17) 1.11167(17) 0.42364(15) 0.0547(5) Uani 1 1 d .
H15 H 0.1762 1.1019 0.4868 0.066 Uiso 1 1 calc R
C16 C 0.20177(18) 1.21954(18) 0.41157(18) 0.0645(5) Uani 1 1 d .
H16 H 0.2125 1.2814 0.4660 0.077 Uiso 1 1 calc R
C17 C 0.20770(18) 1.23548(17) 0.31859(18) 0.0627(5) Uani 1 1 d .
H17 H 0.2222 1.3080 0.3096 0.075 Uiso 1 1 calc R
C18 C 0.19190(15) 1.14287(16) 0.23906(15) 0.0506(5) Uani 1 1 d .
H18 H 0.1963 1.1540 0.1765 0.061 Uiso 1 1 calc R
C19 C 0.16948(14) 1.03280(15) 0.24972(14) 0.0397(4) Uani 1 1 d .
C20 C 0.14412(14) 0.93017(14) 0.15486(13) 0.0383(4) Uani 1 1 d .
C21 C 0.21213(15) 0.97895(14) 0.08956(14) 0.0403(4) Uani 1 1 d .
C22 C 0.14074(18) 0.96886(17) -0.01727(15) 0.0546(5) Uani 1 1 d .
H22 H 0.0482 0.9318 -0.0509 0.065 Uiso 1 1 calc R
C23 C 0.2048(2) 1.01300(19) -0.07505(17) 0.0683(6) Uani 1 1 d .
H23 H 0.1551 1.0054 -0.1472 0.082 Uiso 1 1 calc R
C24 C 0.3396(2) 1.06737(19) -0.0273(2) 0.0705(6) Uani 1 1 d .
H24 H 0.3823 1.0965 -0.0667 0.085 Uiso 1 1 calc R
C25 C 0.41287(19) 1.07931(18) 0.07912(19) 0.0644(6) Uani 1 1 d .
H25 H 0.5054 1.1166 0.1119 0.077 Uiso 1 1 calc R
C26 C 0.34964(16) 1.03614(15) 0.13791(15) 0.0497(5) Uani 1 1 d .
H26 H 0.4000 1.0457 0.2106 0.060 Uiso 1 1 calc R
C27 C 0.18651(14) 0.84736(14) 0.20139(13) 0.0368(4) Uani 1 1 d .
C28 C 0.18640(14) 0.83461(14) 0.29963(13) 0.0370(4) Uani 1 1 d .
C29 C 0.22578(14) 0.77036(14) 0.16056(13) 0.0381(4) Uani 1 1 d .
C30 C 0.23422(16) 0.73987(14) 0.05782(14) 0.0414(4) Uani 1 1 d .
C31 C 0.12915(18) 0.71569(16) -0.04153(16) 0.0537(5) Uani 1 1 d .
H31 H 0.0550 0.7190 -0.0418 0.064 Uiso 1 1 calc R
C32 C 0.1319(2) 0.68684(19) -0.13998(17) 0.0738(6) Uani 1 1 d .
H32 H 0.0614 0.6735 -0.2054 0.089 Uiso 1 1 calc R
C33 C 0.2379(3) 0.6779(2) -0.1413(2) 0.0817(7) Uani 1 1 d .
H33 H 0.2392 0.6568 -0.2079 0.098 Uiso 1 1 calc R
C34 C 0.3428(2) 0.70027(18) -0.0443(2) 0.0707(6) Uani 1 1 d .
H34 H 0.4150 0.6939 -0.0455 0.085 Uiso 1 1 calc R
C35 C 0.34237(17) 0.73209(15) 0.05509(16) 0.0524(5) Uani 1 1 d .
H35 H 0.4148 0.7484 0.1205 0.063 Uiso 1 1 calc R
C36 C 0.22815(15) 0.75238(15) 0.32013(13) 0.0403(4) Uani 1 1 d .
C37 C 0.23758(18) 0.69464(16) 0.40313(15) 0.0470(4) Uani 1 1 d .
C38 C 0.3541(2) 0.73837(19) 0.50022(17) 0.0696(6) Uani 1 1 d .
H38 H 0.4290 0.8081 0.5166 0.084 Uiso 1 1 calc R
C39 C 0.3607(3) 0.6798(3) 0.5731(2) 0.1006(8) Uani 1 1 d .
H39 H 0.4399 0.7110 0.6385 0.121 Uiso 1 1 calc R
C40 C 0.2539(3) 0.5778(3) 0.5514(2) 0.0999(8) Uani 1 1 d .
H40 H 0.2598 0.5387 0.6012 0.120 Uiso 1 1 calc R
C41 C 0.1378(3) 0.5329(2) 0.4563(2) 0.0951(8) Uani 1 1 d .
H41 H 0.0638 0.4629 0.4409 0.114 Uiso 1 1 calc R
C42 C 0.1292(2) 0.59081(19) 0.38213(18) 0.0712(6) Uani 1 1 d .
H42 H 0.0492 0.5593 0.3172 0.085 Uiso 1 1 calc R
C43 C 0.29168(15) 0.62307(15) 0.22124(14) 0.0413(4) Uani 1 1 d .
C44 C 0.20469(17) 0.51546(16) 0.13378(16) 0.0503(5) Uani 1 1 d .
H44 H 0.1187 0.4992 0.0872 0.060 Uiso 1 1 calc R
C45 C 0.24502(18) 0.43162(16) 0.11511(16) 0.0569(5) Uani 1 1 d .
H45 H 0.1857 0.3594 0.0550 0.068 Uiso 1 1 calc R
C46 C 0.37056(19) 0.45188(17) 0.18301(17) 0.0544(5) Uani 1 1 d .
C47 C 0.45469(19) 0.55865(19) 0.27268(17) 0.0601(5) Uani 1 1 d .
H47 H 0.5392 0.5733 0.3213 0.072 Uiso 1 1 calc R
C48 C 0.41675(16) 0.64445(17) 0.29225(15) 0.0547(5) Uani 1 1 d .
H48 H 0.4754 0.7162 0.3530 0.066 Uiso 1 1 calc R
C49 C 0.4162(2) 0.36206(19) 0.1579(2) 0.0858(7) Uani 1 1 d .
H49B H 0.4185 0.3210 0.2086 0.129 Uiso 1 1 calc R
H49C H 0.5037 0.4031 0.1656 0.129 Uiso 1 1 calc R
H49A H 0.3552 0.3050 0.0834 0.129 Uiso 1 1 calc R

loop_
_atom_site_aniso_label
_atom_site_aniso_U_11
_atom_site_aniso_U_22
_atom_site_aniso_U_33
_atom_site_aniso_U_23
_atom_site_aniso_U_13
_atom_site_aniso_U_12
O1 0.0406(6) 0.0520(8) 0.0493(7) 0.0139(6) 0.0200(6) 0.0204(6)
N1 0.0509(8) 0.0393(9) 0.0467(9) 0.0162(8) 0.0287(7) 0.0285(7)
C1 0.0517(11) 0.0517(13) 0.0656(13) 0.0161(11) 0.0329(10) 0.0263(10)
C2 0.0590(13) 0.0548(13) 0.0811(16) 0.0122(12) 0.0359(12) 0.0190(11)
C3 0.0530(12) 0.0821(18) 0.0817(17) 0.0296(15) 0.0367(12) 0.0302(12)
C4 0.0629(13) 0.0854(18) 0.0810(16) 0.0324(14) 0.0455(12) 0.0478(13)
C5 0.0586(12) 0.0607(13) 0.0575(13) 0.0197(10) 0.0342(10) 0.0351(10)
C6 0.0498(10) 0.0469(12) 0.0400(10) 0.0192(9) 0.0285(9) 0.0278(9)
C7 0.0681(13) 0.0594(14) 0.0480(13) 0.0099(11) 0.0184(11) 0.0366(11)
C8 0.0938(16) 0.0806(18) 0.0506(15) 0.0066(14) 0.0110(14) 0.0559(14)
C9 0.140(2) 0.121(2) 0.0433(14) 0.0240(16) 0.0290(17) 0.101(2)
C10 0.131(2) 0.114(2) 0.0643(16) 0.0507(16) 0.0641(17) 0.0891(19)
C11 0.0829(13) 0.0786(15) 0.0540(13) 0.0324(12) 0.0411(12) 0.0535(12)
C12 0.0649(12) 0.0485(12) 0.0400(11) 0.0135(10) 0.0297(10) 0.0373(10)
C13 0.0484(9) 0.0428(11) 0.0366(10) 0.0125(9) 0.0241(8) 0.0255(8)
C14 0.0456(9) 0.0412(11) 0.0436(11) 0.0125(9) 0.0230(9) 0.0258(8)
C15 0.0739(12) 0.0522(13) 0.0506(12) 0.0171(11) 0.0357(10) 0.0377(10)
C16 0.0865(14) 0.0472(14) 0.0638(15) 0.0110(11) 0.0379(12) 0.0387(11)
C17 0.0828(14) 0.0422(12) 0.0709(15) 0.0197(12) 0.0400(12) 0.0351(11)
C18 0.0587(11) 0.0453(12) 0.0556(13) 0.0199(11) 0.0307(10) 0.0286(9)
C19 0.0392(9) 0.0401(11) 0.0419(11) 0.0127(9) 0.0197(8) 0.0222(8)
C20 0.0332(9) 0.0412(11) 0.0367(10) 0.0104(9) 0.0145(8) 0.0187(8)
C21 0.0480(10) 0.0401(11) 0.0416(11) 0.0156(9) 0.0236(9) 0.0273(8)
C22 0.0616(11) 0.0634(14) 0.0476(12) 0.0242(11) 0.0270(10) 0.0362(10)
C23 0.0921(16) 0.0807(16) 0.0533(13) 0.0353(12) 0.0424(13) 0.0496(13)
C24 0.1013(17) 0.0757(16) 0.0807(17) 0.0459(14) 0.0686(15) 0.0538(14)
C25 0.0649(12) 0.0652(14) 0.0900(17) 0.0400(13) 0.0516(13) 0.0373(11)
C26 0.0510(11) 0.0512(12) 0.0585(12) 0.0275(10) 0.0305(10) 0.0282(9)
C27 0.0371(9) 0.0375(10) 0.0392(10) 0.0127(8) 0.0209(8) 0.0195(8)
C28 0.0408(9) 0.0369(10) 0.0388(10) 0.0110(8) 0.0228(8) 0.0216(8)
C29 0.0393(9) 0.0381(10) 0.0398(10) 0.0123(9) 0.0220(8) 0.0195(8)
C30 0.0512(10) 0.0337(10) 0.0451(11) 0.0119(9) 0.0296(9) 0.0208(8)
C31 0.0591(11) 0.0489(12) 0.0478(12) 0.0115(10) 0.0280(10) 0.0219(9)
C32 0.0903(16) 0.0668(15) 0.0479(14) 0.0089(12) 0.0327(12) 0.0289(13)
C33 0.122(2) 0.0680(16) 0.0654(17) 0.0154(13) 0.0663(16) 0.0384(15)
C34 0.0933(16) 0.0578(14) 0.0923(18) 0.0270(13) 0.0728(16) 0.0384(13)
C35 0.0621(11) 0.0474(12) 0.0628(13) 0.0186(10) 0.0430(10) 0.0286(10)
C36 0.0464(9) 0.0416(11) 0.0389(10) 0.0140(9) 0.0239(8) 0.0240(8)
C37 0.0632(11) 0.0463(12) 0.0471(12) 0.0189(10) 0.0321(10) 0.0348(10)
C38 0.0831(15) 0.0648(15) 0.0544(14) 0.0263(12) 0.0229(12) 0.0377(12)
C39 0.134(2) 0.086(2) 0.0645(17) 0.0367(16) 0.0235(15) 0.0567(18)
C40 0.170(3) 0.086(2) 0.0675(18) 0.0491(17) 0.059(2) 0.072(2)
C41 0.123(2) 0.0750(18) 0.094(2) 0.0501(17) 0.0606(18) 0.0380(16)
C42 0.0834(14) 0.0644(15) 0.0700(15) 0.0348(13) 0.0388(12) 0.0332(13)
C43 0.0475(10) 0.0414(11) 0.0473(11) 0.0171(9) 0.0284(9) 0.0269(9)
C44 0.0473(10) 0.0431(12) 0.0609(13) 0.0142(10) 0.0268(10) 0.0237(9)
C45 0.0661(12) 0.0384(11) 0.0659(14) 0.0103(10) 0.0374(11) 0.0236(10)
C46 0.0688(13) 0.0497(13) 0.0741(14) 0.0298(12) 0.0483(12) 0.0391(11)
C47 0.0586(11) 0.0675(15) 0.0690(14) 0.0273(13) 0.0316(11) 0.0423(12)
C48 0.0528(11) 0.0502(12) 0.0570(13) 0.0114(10) 0.0221(10) 0.0291(10)
C49 0.1132(17) 0.0711(16) 0.122(2) 0.0428(15) 0.0762(16) 0.0677(14)

loop_
_atom_type_symbol
_atom_type_description
_atom_type_scat_dispersion_real
_atom_type_scat_dispersion_imag
_atom_type_scat_source
C C 0.0033 0.0016 'International Tables Vol C Tables 4.2.6.8 and 6.1.1.4'
H H 0.0000 0.0000 'International Tables Vol C Tables 4.2.6.8 and 6.1.1.4'
O O 0.0106 0.0060 'International Tables Vol C Tables 4.2.6.8 and 6.1.1.4'
N N 0.0061 0.0033 'International Tables Vol C Tables 4.2.6.8 and 6.1.1.4'

loop_
_geom_angle_atom_site_label_1
_geom_angle_atom_site_label_2
_geom_angle_atom_site_label_3
_geom_angle
C20 O1 H1 109.5
C29 N1 C36 110.29(12)
C29 N1 C43 124.73(14)
C36 N1 C43 124.78(13)
C6 C1 C2 121.82(17)
C6 C1 H1A 119.1
C2 C1 H1A 119.1
C3 C2 C1 120.3(2)
C3 C2 H2 119.8
C1 C2 H2 119.8
C2 C3 C4 119.27(19)
C2 C3 H3 120.4
C4 C3 H3 120.4
C3 C4 C5 120.27(18)
C3 C4 H4 119.9
C5 C4 H4 119.9
C4 C5 C6 121.56(19)
C4 C5 H5 119.2
C6 C5 H5 119.2
C1 C6 C5 116.76(16)
C1 C6 C13 122.44(14)
C5 C6 C13 120.78(16)
C8 C7 C12 121.7(2)
C8 C7 H7 119.1
C12 C7 H7 119.1
C7 C8 C9 119.7(2)
C7 C8 H8 120.1
C9 C8 H8 120.1
C8 C9 C10 120.4(2)
C8 C9 H9 119.8
C10 C9 H9 119.8
C9 C10 C11 119.8(2)
C9 C10 H10 120.1
C11 C10 H10 120.1
C12 C11 C10 120.1(2)
C12 C11 H11 119.9
C10 C11 H11 119.9
C11 C12 C7 118.26(17)
C11 C12 C13 123.47(16)
C7 C12 C13 118.24(16)
C28 C13 C12 109.69(12)
C28 C13 C14 108.11(13)
C12 C13 C14 110.11(14)
C28 C13 C6 109.52(13)
C12 C13 C6 112.26(13)
C14 C13 C6 107.04(12)
C19 C14 C15 118.12(16)
C19 C14 C13 121.24(15)
C15 C14 C13 120.55(16)
C16 C15 C14 121.99(18)
C16 C15 H15 119.0
C14 C15 H15 119.0
C15 C16 C17 119.73(19)
C15 C16 H16 120.1
C17 C16 H16 120.1
C18 C17 C16 119.28(18)
C18 C17 H17 120.4
C16 C17 H17 120.4
C17 C18 C19 121.84(18)
C17 C18 H18 119.1
C19 C18 H18 119.1
C18 C19 C14 119.03(16)
C18 C19 C20 119.43(16)
C14 C19 C20 121.43(15)
O1 C20 C27 108.56(12)
O1 C20 C21 106.84(12)
C27 C20 C21 113.07(12)
O1 C20 C19 107.89(11)
C27 C20 C19 109.28(13)
C21 C20 C19 111.02(13)
C22 C21 C26 118.20(16)
C22 C21 C20 122.01(14)
C26 C21 C20 119.79(14)
C21 C22 C23 120.88(17)
C21 C22 H22 119.6
C23 C22 H22 119.6
C24 C23 C22 120.37(19)
C24 C23 H23 119.8
C22 C23 H23 119.8
C23 C24 C25 119.85(19)
C23 C24 H24 120.1
C25 C24 H24 120.1
C24 C25 C26 120.18(18)
C24 C25 H25 119.9
C26 C25 H25 119.9
C21 C26 C25 120.50(17)
C21 C26 H26 119.7
C25 C26 H26 119.7
C29 C27 C28 108.01(13)
C29 C27 C20 130.09(15)
C28 C27 C20 121.86(13)
C36 C28 C27 108.38(14)
C36 C28 C13 130.00(15)
C27 C28 C13 121.18(13)
C27 C29 N1 106.61(14)
C27 C29 C30 131.63(15)
N1 C29 C30 121.69(14)
C31 C30 C35 117.80(16)
C31 C30 C29 119.10(14)
C35 C30 C29 123.09(15)
C32 C31 C30 121.51(18)
C32 C31 H31 119.2
C30 C31 H31 119.2
C33 C32 C31 119.9(2)
C33 C32 H32 120.1
C31 C32 H32 120.1
C32 C33 C34 119.8(2)
C32 C33 H33 120.1
C34 C33 H33 120.1
C33 C34 C35 120.67(19)
C33 C34 H34 119.7
C35 C34 H34 119.7
C34 C35 C30 120.27(18)
C34 C35 H35 119.9
C30 C35 H35 119.9
C28 C36 N1 106.67(13)
C28 C36 C37 133.70(15)
N1 C36 C37 119.36(13)
C38 C37 C42 117.72(18)
C38 C37 C36 122.20(17)
C42 C37 C36 120.02(16)
C39 C38 C37 120.6(2)
C39 C38 H38 119.7
C37 C38 H38 119.7
C40 C39 C38 121.2(2)
C40 C39 H39 119.4
C38 C39 H39 119.4
C39 C40 C41 119.4(2)
C39 C40 H40 120.3
C41 C40 H40 120.3
C40 C41 C42 120.3(2)
C40 C41 H41 119.9
C42 C41 H41 119.9
C37 C42 C41 120.9(2)
C37 C42 H42 119.6
C41 C42 H42 119.6
C44 C43 C48 119.66(15)
C44 C43 N1 119.75(14)
C48 C43 N1 120.53(16)
C43 C44 C45 119.83(16)
C43 C44 H44 120.1
C45 C44 H44 120.1
C46 C45 C44 121.71(18)
C46 C45 H45 119.1
C44 C45 H45 119.1
C45 C46 C47 117.54(16)
C45 C46 C49 121.15(19)
C47 C46 C49 121.28(18)
C46 C47 C48 121.65(17)
C46 C47 H47 119.2
C48 C47 H47 119.2
C43 C48 C47 119.54(18)
C43 C48 H48 120.2
C47 C48 H48 120.2
C46 C49 H49B 109.5
C46 C49 H49C 109.5
H49B C49 H49C 109.5
C46 C49 H49A 109.5
H49B C49 H49A 109.5
H49C C49 H49A 109.5

loop_
_geom_bond_atom_site_label_1
_geom_bond_atom_site_label_2
_geom_bond_distance
O1 C20 1.4551(17)
O1 H1 0.8200
N1 C29 1.3865(19)
N1 C36 1.389(2)
N1 C43 1.4406(19)
C1 C6 1.380(2)
C1 C2 1.381(2)
C1 H1A 0.9300
C2 C3 1.368(3)
C2 H2 0.9300
C3 C4 1.371(3)
C3 H3 0.9300
C4 C5 1.379(2)
C4 H4 0.9300
C5 C6 1.391(2)
C5 H5 0.9300
C6 C13 1.554(2)
C7 C8 1.365(3)
C7 C12 1.390(2)
C7 H7 0.9300
C8 C9 1.367(3)
C8 H8 0.9300
C9 C10 1.371(3)
C9 H9 0.9300
C10 C11 1.403(3)
C10 H10 0.9300
C11 C12 1.374(2)
C11 H11 0.9300
C12 C13 1.536(2)
C13 C28 1.516(2)
C13 C14 1.540(2)
C14 C19 1.397(2)
C14 C15 1.399(2)
C15 C16 1.376(3)
C15 H15 0.9300
C16 C17 1.378(3)
C16 H16 0.9300
C17 C18 1.378(2)
C17 H17 0.9300
C18 C19 1.395(2)
C18 H18 0.9300
C19 C20 1.540(2)
C20 C27 1.508(2)
C20 C21 1.522(2)
C21 C22 1.377(2)
C21 C26 1.382(2)
C22 C23 1.380(2)
C22 H22 0.9300
C23 C24 1.355(3)
C23 H23 0.9300
C24 C25 1.369(3)
C24 H24 0.9300
C25 C26 1.383(2)
C25 H25 0.9300
C26 H26 0.9300
C27 C29 1.385(2)
C27 C28 1.415(2)
C28 C36 1.378(2)
C29 C30 1.473(2)
C30 C31 1.384(2)
C30 C35 1.388(2)
C31 C32 1.377(3)
C31 H31 0.9300
C32 C33 1.362(3)
C32 H32 0.9300
C33 C34 1.371(3)
C33 H33 0.9300
C34 C35 1.380(3)
C34 H34 0.9300
C35 H35 0.9300
C36 C37 1.485(2)
C37 C38 1.378(2)
C37 C42 1.379(3)
C38 C39 1.375(3)
C38 H38 0.9300
C39 C40 1.351(3)
C39 H39 0.9300
C40 C41 1.359(3)
C40 H40 0.9300
C41 C42 1.383(3)
C41 H41 0.9300
C42 H42 0.9300
C43 C44 1.372(2)
C43 C48 1.375(2)
C44 C45 1.377(2)
C44 H44 0.9300
C45 C46 1.373(2)
C45 H45 0.9300
C46 C47 1.377(3)
C46 C49 1.512(2)
C47 C48 1.381(2)
C47 H47 0.9300
C48 H48 0.9300
C49 H49B 0.9600
C49 H49C 0.9600
C49 H49A 0.9600
